data_4085534
loop_
_publ_author_name
'Evans, Daniel A.'
'Lee, Lucia Myongwon'
'Vargas-Baca, Ignacio'
'Cowley, Alan H.'

_publ_section_title
;
 Aggregation-Induced Emission of Bis(imino)acenaphthene Zinc Complexes:
 Photophysical Tuning via Methylation of the Flanking Aryl Substituents
;
_journal_issue 11
_journal_name_full Organometallics
_journal_page_first 2422
_journal_paper_doi 10.1021/om501191c
_journal_volume 34
_journal_year 2015
_chemical_formula_moiety 'C30 H28 Cl2 N2 Zn'
_chemical_formula_sum 'C30 H28 Cl2 N2 Zn'
_chemical_formula_weight 552.81
_chemical_name_systematic
;
 ?
;
_space_group_crystal_system monoclinic
_space_group_IT_number 4
_space_group_name_Hall 'P 2yb'
_space_group_name_H-M_alt 'P 1 21 1'
_symmetry_space_group_name_Hall 'P 2yb'
_symmetry_space_group_name_H-M 'P 1 21 1'
_atom_sites_solution_hydrogens geom
_audit_creation_method SHELXL-2013
_cell_angle_alpha 90
_cell_angle_beta 99.664(5)
_cell_angle_gamma 90
_cell_formula_units_Z 2
_cell_length_a 8.8029(5)
_cell_length_b 16.3249(9)
_cell_length_c 9.4998(5)
_cell_measurement_reflns_used 3644
_cell_measurement_temperature 147(2)
_cell_measurement_theta_max 75.1650
_cell_measurement_theta_min 4.7490
_cell_volume 1345.81(13)
_computing_cell_refinement 'CrysAlisPro V 1.171.37.31, Agilent Technologies'
_computing_data_collection 'CrysAlisPro V 1.171.37.31, Agilent Technologies'
_computing_data_reduction 'CrysAlisPro V 1.171.37.31, Agilent Technologies'
_computing_molecular_graphics 'XP SHELXTL/PC, Siemens Analytical'
_computing_publication_material 'XL SHELXTL/PC, Siemens Analytical'
_computing_structure_refinement 'Shelxl-2013, Sheldrick, G. M.'
_computing_structure_solution
;

SUPERFLIP.  Palatinus, L. and Chapuis, G., J. Appl. Cryst. 40, 786-790.
;
_diffrn_ambient_temperature 147(2)
_diffrn_measured_fraction_theta_full 0.999
_diffrn_measured_fraction_theta_max 0.984
_diffrn_measurement_device_type 'Agilent SuperNova with AtlasS2 detector'
_diffrn_measurement_method \w-scans
_diffrn_radiation_type CuK\a
_diffrn_radiation_wavelength 1.54184
_diffrn_reflns_av_unetI/netI 0.0220
_diffrn_reflns_Laue_measured_fraction_full 0.999
_diffrn_reflns_Laue_measured_fraction_max 0.984
_diffrn_reflns_limit_h_max 11
_diffrn_reflns_limit_h_min -10
_diffrn_reflns_limit_k_max 20
_diffrn_reflns_limit_k_min -20
_diffrn_reflns_limit_l_max 11
_diffrn_reflns_limit_l_min -11
_diffrn_reflns_number 7253
_diffrn_reflns_point_group_measured_fraction_full 0.995
_diffrn_reflns_point_group_measured_fraction_max 0.967
_diffrn_reflns_theta_full 67.684
_diffrn_reflns_theta_max 76.287
_diffrn_reflns_theta_min 4.722
_diffrn_source 'sealed X-ray source'
_exptl_absorpt_coefficient_mu 3.244
_exptl_absorpt_correction_T_max 1.00000
_exptl_absorpt_correction_T_min 0.71542
_exptl_absorpt_correction_type multi-scan
_exptl_absorpt_process_details
;
CrysAlisPro, Agilent Technologies,
Version 1.171.37.31 (release 14-01-2014 CrysAlis171 .NET)
(compiled Jan 14 2014,18:38:05)
Empirical absorption correction using spherical harmonics,
 implemented in SCALE3 ABSPACK scaling algorithm.
;
_exptl_crystal_colour red
_exptl_crystal_density_diffrn 1.364
_exptl_crystal_description chip
_exptl_crystal_F_000 572
_exptl_crystal_size_max 0.090
_exptl_crystal_size_mid 0.090
_exptl_crystal_size_min 0.030
_refine_diff_density_max 0.655
_refine_diff_density_min -0.394
_refine_diff_density_rms 0.056
_refine_ls_abs_structure_details
;
 Classical Flack method preferred over Parsons because s.u. lower.
;
_refine_ls_abs_structure_Flack -0.023(10)
_refine_ls_extinction_method none
_refine_ls_goodness_of_fit_ref 1.030
_refine_ls_hydrogen_treatment constr
_refine_ls_matrix_type full
_refine_ls_number_parameters 323
_refine_ls_number_reflns 7253
_refine_ls_number_restraints 1
_refine_ls_restrained_S_all 1.029
_refine_ls_R_factor_all 0.0338
_refine_ls_R_factor_gt 0.0311
_refine_ls_shift/su_max 0.000
_refine_ls_shift/su_mean 0.000
_refine_ls_structure_factor_coef Fsqd
_refine_ls_weighting_details 'w=1/[\s^2^(Fo^2^)+(0.0593P)^2^] where P=(Fo^2^+2Fc^2^)/3'
_refine_ls_weighting_scheme calc
_refine_ls_wR_factor_gt 0.0806
_refine_ls_wR_factor_ref 0.0816
_reflns_Friedel_coverage 0.897
_reflns_Friedel_fraction_full 0.991
_reflns_Friedel_fraction_max 0.949
_reflns_number_gt 6672
_reflns_number_total 7253
_reflns_threshold_expression 'I > 2\s(I)'
_cod_data_source_file om501191c_si_002.cif
_cod_data_source_block shelx
_cod_depositor_comments 'Adding full bibliography for 4085532--4085543.cif.'
_cod_database_code 4085534
_shelx_space_group_comment
;
The symmetry employed for this shelxl refinement is uniquely defined
by the following loop, which should always be used as a source of
symmetry information in preference to the above space-group names.
They are only intended as comments.
;
_shelx_estimated_absorpt_t_min 0.759
_shelx_estimated_absorpt_t_max 0.909
_shelxl_version_number 2013-4

loop_
_space_group_symop_operation_xyz
'x, y, z'
'-x, y+1/2, -z'

loop_
_atom_site_label
_atom_site_type_symbol
_atom_site_fract_x
_atom_site_fract_y
_atom_site_fract_z
_atom_site_U_iso_or_equiv
_atom_site_adp_type
_atom_site_occupancy
_atom_site_site_symmetry_order
_atom_site_calc_flag
_atom_site_refinement_flags_posn
_atom_site_refinement_flags_adp
C1 C 0.1913(4) 0.5951(2) 0.2791(4) 0.0229(7) Uani 1 1 d . .
C2 C 0.0529(4) 0.5707(2) 0.1796(4) 0.0252(7) Uani 1 1 d . .
C3 C -0.0512(4) 0.5072(2) 0.1748(4) 0.0315(8) Uani 1 1 d . .
H3 H -0.0415 0.4671 0.2481 0.038 Uiso 1 1 calc R U
C4 C -0.1733(5) 0.5037(3) 0.0568(5) 0.0386(10) Uani 1 1 d . .
H4 H -0.2447 0.4598 0.0511 0.046 Uiso 1 1 calc R U
C5 C -0.1922(4) 0.5619(3) -0.0501(5) 0.0357(9) Uani 1 1 d . .
H5 H -0.2753 0.5569 -0.1275 0.043 Uiso 1 1 calc R U
C6 C -0.0890(4) 0.6292(3) -0.0458(3) 0.0284(7) Uani 1 1 d . .
C7 C 0.0327(3) 0.6310(3) 0.0709(3) 0.0238(6) Uani 1 1 d . .
C8 C -0.0968(4) 0.6945(3) -0.1439(4) 0.0340(9) Uani 1 1 d . .
H8 H -0.1779 0.6961 -0.2237 0.041 Uiso 1 1 calc R U
C9 C 0.0112(5) 0.7556(3) -0.1254(4) 0.0365(9) Uani 1 1 d . .
H9 H 0.0035 0.7986 -0.1936 0.044 Uiso 1 1 calc R U
C10 C 0.1346(4) 0.7569(3) -0.0076(4) 0.0321(8) Uani 1 1 d . .
H10 H 0.2083 0.8000 0.0035 0.039 Uiso 1 1 calc R U
C11 C 0.1438(4) 0.6942(2) 0.0895(4) 0.0241(7) Uani 1 1 d . .
C12 C 0.2498(4) 0.6742(2) 0.2222(4) 0.0226(7) Uani 1 1 d . .
C13 C 0.2177(4) 0.4896(2) 0.4538(4) 0.0224(7) Uani 1 1 d . .
C14 C 0.1319(4) 0.4954(2) 0.5640(4) 0.0243(7) Uani 1 1 d . .
C15 C 0.0940(4) 0.4226(3) 0.6262(4) 0.0277(8) Uani 1 1 d . .
H15 H 0.0349 0.4249 0.7012 0.033 Uiso 1 1 calc R U
C16 C 0.1401(4) 0.3462(2) 0.5817(4) 0.0273(8) Uani 1 1 d . .
C17 C 0.2250(4) 0.3440(2) 0.4716(4) 0.0261(7) Uani 1 1 d . .
H17 H 0.2572 0.2925 0.4405 0.031 Uiso 1 1 calc R U
C18 C 0.2645(4) 0.4147(2) 0.4053(4) 0.0250(8) Uani 1 1 d . .
C19 C 0.0804(5) 0.5772(3) 0.6129(4) 0.0331(8) Uani 1 1 d . .
H19A H -0.0008 0.5996 0.5398 0.050 Uiso 1 1 calc R U
H19B H 0.1681 0.6150 0.6283 0.050 Uiso 1 1 calc R U
H19C H 0.0404 0.5701 0.7024 0.050 Uiso 1 1 calc R U
C20 C 0.0984(5) 0.2686(3) 0.6534(5) 0.0375(9) Uani 1 1 d . .
H20A H 0.0044 0.2452 0.5983 0.056 Uiso 1 1 calc R U
H20B H 0.0810 0.2813 0.7503 0.056 Uiso 1 1 calc R U
H20C H 0.1828 0.2290 0.6582 0.056 Uiso 1 1 calc R U
C21 C 0.3535(6) 0.4099(3) 0.2827(4) 0.0378(10) Uani 1 1 d . .
H21A H 0.2848 0.4228 0.1932 0.057 Uiso 1 1 calc R U
H21B H 0.3949 0.3545 0.2774 0.057 Uiso 1 1 calc R U
H21C H 0.4386 0.4494 0.2981 0.057 Uiso 1 1 calc R U
C22 C 0.4322(4) 0.7812(2) 0.2413(4) 0.0229(7) Uani 1 1 d . .
C23 C 0.4097(4) 0.8558(2) 0.3078(4) 0.0233(7) Uani 1 1 d . .
C24 C 0.4726(4) 0.9258(2) 0.2565(4) 0.0259(7) Uani 1 1 d . .
H24 H 0.4572 0.9771 0.2990 0.031 Uiso 1 1 calc R U
C25 C 0.5564(4) 0.9233(2) 0.1461(4) 0.0273(8) Uani 1 1 d . .
C26 C 0.5781(5) 0.8472(2) 0.0853(4) 0.0278(8) Uani 1 1 d . .
H26 H 0.6364 0.8445 0.0098 0.033 Uiso 1 1 calc R U
C27 C 0.5173(4) 0.7754(2) 0.1311(4) 0.0254(7) Uani 1 1 d . .
C28 C 0.3196(5) 0.8596(3) 0.4286(5) 0.0335(9) Uani 1 1 d . .
H28A H 0.3242 0.9153 0.4675 0.050 Uiso 1 1 calc R U
H28B H 0.3637 0.8211 0.5036 0.050 Uiso 1 1 calc R U
H28C H 0.2120 0.8448 0.3933 0.050 Uiso 1 1 calc R U
C29 C 0.6229(5) 0.9996(3) 0.0910(4) 0.0371(9) Uani 1 1 d . .
H29A H 0.5688 1.0115 -0.0057 0.056 Uiso 1 1 calc R U
H29B H 0.7327 0.9912 0.0887 0.056 Uiso 1 1 calc R U
H29C H 0.6104 1.0457 0.1540 0.056 Uiso 1 1 calc R U
C30 C 0.5448(5) 0.6943(3) 0.0633(4) 0.0351(8) Uani 1 1 d . .
H30A H 0.4477 0.6741 0.0087 0.053 Uiso 1 1 calc R U
H30B H 0.5844 0.6547 0.1380 0.053 Uiso 1 1 calc R U
H30C H 0.6202 0.7015 -0.0007 0.053 Uiso 1 1 calc R U
Cl1 Cl 0.48143(14) 0.68359(8) 0.67948(10) 0.0516(3) Uani 1 1 d . .
Cl2 Cl 0.67271(12) 0.57212(8) 0.40865(17) 0.0596(4) Uani 1 1 d . .
N1 N 0.2666(3) 0.56455(19) 0.3937(3) 0.0225(6) Uani 1 1 d . .
N2 N 0.3694(3) 0.70782(18) 0.2925(3) 0.0231(6) Uani 1 1 d . .
Zn1 Zn 0.46706(5) 0.63315(3) 0.46462(5) 0.03200(14) Uani 1 1 d . .

loop_
_atom_site_aniso_label
_atom_site_aniso_U_11
_atom_site_aniso_U_22
_atom_site_aniso_U_33
_atom_site_aniso_U_23
_atom_site_aniso_U_13
_atom_site_aniso_U_12
C1 0.0214(15) 0.0214(17) 0.0256(16) -0.0005(13) 0.0029(14) 0.0012(12)
C2 0.0249(16) 0.0196(17) 0.0295(17) -0.0024(14) -0.0002(13) 0.0028(14)
C3 0.0291(18) 0.024(2) 0.038(2) 0.0006(16) -0.0028(16) -0.0021(15)
C4 0.0294(19) 0.027(2) 0.054(2) -0.0056(18) -0.0079(18) -0.0033(16)
C5 0.0284(18) 0.033(2) 0.040(2) -0.0078(17) -0.0094(16) 0.0033(16)
C6 0.0251(14) 0.0298(18) 0.0273(15) -0.0069(17) -0.0041(12) 0.0058(18)
C7 0.0217(13) 0.0246(16) 0.0240(14) -0.0028(17) 0.0008(12) 0.0024(16)
C8 0.0291(18) 0.039(2) 0.0300(18) -0.0001(16) -0.0068(15) 0.0085(17)
C9 0.039(2) 0.038(2) 0.0294(18) 0.0087(16) -0.0053(16) 0.0038(17)
C10 0.0311(18) 0.030(2) 0.0320(18) 0.0051(15) -0.0045(15) 0.0009(16)
C11 0.0257(16) 0.0227(18) 0.0232(16) -0.0028(13) 0.0026(13) 0.0009(14)
C12 0.0252(16) 0.0197(17) 0.0227(15) -0.0015(13) 0.0033(13) 0.0016(13)
C13 0.0219(15) 0.0188(18) 0.0240(15) 0.0022(13) -0.0037(13) -0.0029(13)
C14 0.0216(15) 0.0220(19) 0.0282(16) -0.0018(14) 0.0009(14) -0.0025(13)
C15 0.0248(17) 0.028(2) 0.0314(18) -0.0002(15) 0.0086(14) -0.0019(14)
C16 0.0267(16) 0.021(2) 0.0316(18) 0.0020(14) -0.0020(15) -0.0042(14)
C17 0.0282(17) 0.0183(18) 0.0293(17) -0.0023(14) -0.0023(14) 0.0008(14)
C18 0.0263(17) 0.0241(19) 0.0238(16) -0.0007(14) 0.0017(14) -0.0004(15)
C19 0.0380(19) 0.0220(19) 0.041(2) -0.0004(16) 0.0110(17) 0.0023(16)
C20 0.035(2) 0.026(2) 0.052(2) 0.0059(18) 0.0102(19) -0.0042(16)
C21 0.046(2) 0.037(2) 0.033(2) 0.0013(18) 0.0145(19) 0.007(2)
C22 0.0242(16) 0.0194(18) 0.0227(15) 0.0033(13) -0.0032(13) -0.0022(13)
C23 0.0216(16) 0.0208(17) 0.0255(16) -0.0008(14) -0.0023(14) 0.0019(13)
C24 0.0296(17) 0.0173(17) 0.0264(16) -0.0017(13) -0.0079(14) 0.0018(13)
C25 0.0296(18) 0.022(2) 0.0273(17) 0.0047(14) -0.0033(14) -0.0032(15)
C26 0.0360(18) 0.0231(19) 0.0244(16) 0.0035(14) 0.0053(15) -0.0011(15)
C27 0.0300(17) 0.0199(17) 0.0253(16) 0.0000(13) 0.0015(14) 0.0003(14)
C28 0.036(2) 0.027(2) 0.038(2) -0.0052(17) 0.0085(18) -0.0002(17)
C29 0.051(2) 0.023(2) 0.036(2) 0.0048(16) 0.0028(19) -0.0049(18)
C30 0.052(2) 0.0225(19) 0.0336(19) -0.0030(15) 0.0167(18) -0.0012(18)
Cl1 0.0677(7) 0.0528(7) 0.0274(5) 0.0062(4) -0.0115(5) -0.0279(6)
Cl2 0.0311(5) 0.0473(7) 0.0996(10) 0.0323(7) 0.0091(6) 0.0060(5)
N1 0.0228(13) 0.0211(15) 0.0227(13) 0.0008(11) 0.0012(11) -0.0032(11)
N2 0.0259(14) 0.0200(15) 0.0219(13) 0.0041(11) 0.0002(12) -0.0008(11)
Zn1 0.0291(2) 0.0308(3) 0.0313(2) 0.0105(2) -0.00878(17) -0.0085(2)

loop_
_atom_type_symbol
_atom_type_description
_atom_type_scat_dispersion_real
_atom_type_scat_dispersion_imag
_atom_type_scat_source
C C 0.0181 0.0091 'International Tables Vol C Tables 4.2.6.8 and 6.1.1.4'
H H 0.0000 0.0000 'International Tables Vol C Tables 4.2.6.8 and 6.1.1.4'
Cl Cl 0.3639 0.7018 'International Tables Vol C Tables 4.2.6.8 and 6.1.1.4'
N N 0.0311 0.0180 'International Tables Vol C Tables 4.2.6.8 and 6.1.1.4'
Zn Zn -1.5491 0.6778 'International Tables Vol C Tables 4.2.6.8 and 6.1.1.4'

loop_
_geom_angle_atom_site_label_1
_geom_angle_atom_site_label_2
_geom_angle_atom_site_label_3
_geom_angle
N1 C1 C2 134.5(4)
N1 C1 C12 118.4(3)
C2 C1 C12 107.2(3)
C3 C2 C7 119.8(3)
C3 C2 C1 134.5(4)
C7 C2 C1 105.7(3)
C2 C3 C4 117.9(4)
C5 C4 C3 122.5(4)
C4 C5 C6 120.9(3)
C7 C6 C8 116.8(4)
C7 C6 C5 115.9(4)
C8 C6 C5 127.2(3)
C6 C7 C11 122.2(4)
C6 C7 C2 123.1(4)
C11 C7 C2 114.7(3)
C9 C8 C6 120.7(3)
C8 C9 C10 122.3(4)
C11 C10 C9 118.0(4)
C10 C11 C7 120.0(3)
C10 C11 C12 134.3(4)
C7 C11 C12 105.7(3)
N2 C12 C11 134.6(4)
N2 C12 C1 118.6(3)
C11 C12 C1 106.8(3)
C18 C13 C14 122.4(3)
C18 C13 N1 119.2(3)
C14 C13 N1 118.3(3)
C13 C14 C15 117.4(3)
C13 C14 C19 121.3(3)
C15 C14 C19 121.3(3)
C14 C15 C16 122.0(3)
C17 C16 C15 118.2(3)
C17 C16 C20 121.4(4)
C15 C16 C20 120.4(4)
C16 C17 C18 122.0(3)
C17 C18 C13 118.0(3)
C17 C18 C21 120.6(4)
C13 C18 C21 121.4(3)
C27 C22 C23 122.3(3)
C27 C22 N2 119.0(3)
C23 C22 N2 118.7(3)
C24 C23 C22 117.4(3)
C24 C23 C28 121.7(4)
C22 C23 C28 120.9(3)
C25 C24 C23 122.4(3)
C24 C25 C26 117.9(3)
C24 C25 C29 121.8(4)
C26 C25 C29 120.2(3)
C27 C26 C25 122.3(4)
C22 C27 C26 117.6(3)
C22 C27 C30 121.8(3)
C26 C27 C30 120.6(3)
C1 N1 C13 121.4(3)
C1 N1 Zn1 110.7(2)
C13 N1 Zn1 127.8(2)
C12 N2 C22 120.9(3)
C12 N2 Zn1 110.6(2)
C22 N2 Zn1 128.0(2)
N1 Zn1 N2 81.26(12)
N1 Zn1 Cl1 114.46(8)
N2 Zn1 Cl1 117.36(9)
N1 Zn1 Cl2 111.12(9)
N2 Zn1 Cl2 108.61(9)
Cl1 Zn1 Cl2 118.28(6)

loop_
_geom_bond_atom_site_label_1
_geom_bond_atom_site_label_2
_geom_bond_distance
C1 N1 1.277(5)
C1 C2 1.466(5)
C1 C12 1.523(5)
C2 C3 1.380(5)
C2 C7 1.416(5)
C3 C4 1.417(5)
C4 C5 1.379(7)
C5 C6 1.422(6)
C6 C7 1.407(4)
C6 C8 1.410(6)
C7 C11 1.413(5)
C8 C9 1.369(6)
C9 C10 1.423(5)
C10 C11 1.371(5)
C11 C12 1.473(5)
C12 N2 1.273(5)
C13 C18 1.393(5)
C13 C14 1.393(5)
C13 N1 1.445(4)
C14 C15 1.393(5)
C14 C19 1.508(5)
C15 C16 1.399(6)
C16 C17 1.384(5)
C16 C20 1.512(5)
C17 C18 1.388(5)
C18 C21 1.510(6)
C22 C27 1.389(5)
C22 C23 1.401(5)
C22 N2 1.438(4)
C23 C24 1.393(5)
C23 C28 1.502(6)
C24 C25 1.381(6)
C25 C26 1.396(6)
C25 C29 1.507(5)
C26 C27 1.389(5)
C27 C30 1.509(5)
Cl1 Zn1 2.1848(12)
Cl2 Zn1 2.2082(14)
N1 Zn1 2.103(3)
N2 Zn1 2.104(3)
